data_7153506
loop_
_publ_author_name
'Giorgi, Gianluca'
'Adamo, Mauro F. A.'
'Ponticelli, Fabio'
'Ventura, Antonio'

_publ_section_title
;
 Synthesis, structural and conformational properties, and gas phase
 reactivity of 1,4-dihydropyridine ester and ketone derivatives.
;
_journal_issue 23
_journal_name_full 'Organic &amp; biomolecular chemistry'
_journal_page_first 5339
_journal_page_last 5344
_journal_paper_doi 10.1039/c0ob00494d
_journal_volume 8
_journal_year 2010
_chemical_formula_moiety 'C29 H27 N O4'
_chemical_formula_sum 'C29 H27 N O4'
_chemical_formula_weight 453.52
_chemical_name_common
;
4-(3,4-dimethoxyphenyl)-2,6-dimethyl-1,4-dihydropyridine--3,5-
diyl)bis(phenyl-methanone
;
_chemical_name_systematic
;
4-(3,4-dimethoxyphenyl)-2,6-dimethyl-1,4-dihydropyridine-
-3,5-diyl)bis(phenyl-methanone
;
_space_group_IT_number 14
_symmetry_cell_setting monoclinic
_symmetry_space_group_name_Hall '-P 2ybc'
_symmetry_space_group_name_H-M 'P 1 21/c 1'
_atom_sites_solution_hydrogens geom
_atom_sites_solution_primary direct
_atom_sites_solution_secondary difmap
_audit_creation_method SHELXL-97
_cell_angle_alpha 90.00
_cell_angle_beta 103.530(5)
_cell_angle_gamma 90.00
_cell_formula_units_Z 4
_cell_length_a 19.098(3)
_cell_length_b 7.516(2)
_cell_length_c 17.030(2)
_cell_measurement_reflns_used 54
_cell_measurement_temperature 293(2)
_cell_measurement_theta_max 29.133
_cell_measurement_theta_min 9.789
_cell_volume 2376.7(8)
_computing_cell_refinement 'Bruker XSCANS'
_computing_data_collection 'Bruker XSCANS'
_computing_data_reduction 'Bruker SHELXTL'
_computing_molecular_graphics 'Ortep-3 for Windows (Farrugia, 1997)'
_computing_publication_material 'WinGX publication routines (Farrugia, 1999)'
_computing_structure_refinement 'SHELXL-97 (Sheldrick, 1997)'
_computing_structure_solution 'Bruker SHELXTL'
_diffrn_ambient_temperature 293(2)
_diffrn_measured_fraction_theta_full 1.000
_diffrn_measured_fraction_theta_max 1.000
_diffrn_measurement_device_type 'Bruker P4'
_diffrn_measurement_method '\w scans'
_diffrn_radiation_monochromator graphite
_diffrn_radiation_source 'fine-focus sealed tube'
_diffrn_radiation_type MoK\a
_diffrn_radiation_wavelength 0.71073
_diffrn_reflns_av_R_equivalents 0.0269
_diffrn_reflns_av_sigmaI/netI 0.0575
_diffrn_reflns_limit_h_max 22
_diffrn_reflns_limit_h_min -22
_diffrn_reflns_limit_k_max 1
_diffrn_reflns_limit_k_min -8
_diffrn_reflns_limit_l_max 20
_diffrn_reflns_limit_l_min -1
_diffrn_reflns_number 5376
_diffrn_reflns_theta_full 25.00
_diffrn_reflns_theta_max 25.00
_diffrn_reflns_theta_min 2.19
_diffrn_standards_decay_% 2.26
_diffrn_standards_interval_count 100
_diffrn_standards_number 3
_exptl_absorpt_coefficient_mu 0.084
_exptl_absorpt_correction_type none
_exptl_crystal_density_diffrn 1.267
_exptl_crystal_density_method 'not measured'
_exptl_crystal_description prism
_exptl_crystal_F_000 960
_exptl_crystal_size_max 0.4
_exptl_crystal_size_mid 0.3
_exptl_crystal_size_min 0.3
_refine_diff_density_max 0.173
_refine_diff_density_min -0.157
_refine_diff_density_rms 0.038
_refine_ls_extinction_method none
_refine_ls_goodness_of_fit_ref 1.013
_refine_ls_hydrogen_treatment mixed
_refine_ls_matrix_type full
_refine_ls_number_parameters 315
_refine_ls_number_reflns 4172
_refine_ls_number_restraints 0
_refine_ls_restrained_S_all 1.013
_refine_ls_R_factor_all 0.1070
_refine_ls_R_factor_gt 0.0549
_refine_ls_shift/su_max 0.001
_refine_ls_shift/su_mean 0.000
_refine_ls_structure_factor_coef Fsqd
_refine_ls_weighting_details 'calc w=1/[\s^2^(Fo^2^)+(0.0424P)^2^+0.7563P] where P=(Fo^2^+2Fc^2^)/3'
_refine_ls_weighting_scheme calc
_refine_ls_wR_factor_gt 0.1058
_refine_ls_wR_factor_ref 0.1262
_reflns_number_gt 2525
_reflns_number_total 4172
_reflns_threshold_expression >2\s(I)
_cod_data_source_file c0ob00494d.txt
_cod_data_source_block ant5inv
_cod_depositor_comments
;
The following automatic conversions were performed:

'_symmetry_cell_setting' value 'Monoclinic' changed to 'monoclinic'
according to /home/saulius/struct/CIF-dictionaries/cif_core.dic
dictionary named 'cif_core.dic' version 2.4.2 from 2011-04-26.

Automatic conversion script
Id: cif_fix_values 1891 2012-01-12 08:04:46Z andrius 
;
_cod_original_sg_symbol_H-M 'P 21/c'
_cod_database_code 7153506

loop_
_symmetry_equiv_pos_as_xyz
'x, y, z'
'-x, y+1/2, -z+1/2'
'-x, -y, -z'
'x, -y-1/2, z-1/2'

loop_
_atom_site_label
_atom_site_type_symbol
_atom_site_fract_x
_atom_site_fract_y
_atom_site_fract_z
_atom_site_U_iso_or_equiv
_atom_site_adp_type
_atom_site_occupancy
_atom_site_symmetry_multiplicity
_atom_site_calc_flag
_atom_site_refinement_flags
N1 N 0.18233(13) 1.4635(3) 0.01526(14) 0.0433(6) Uani 1 1 d .
H1 H 0.1644(13) 1.574(4) 0.0213(15) 0.043(8) Uiso 1 1 d .
C2 C 0.14943(13) 1.3228(4) 0.04366(15) 0.0365(6) Uani 1 1 d .
C3 C 0.17290(13) 1.1546(3) 0.03479(15) 0.0330(6) Uani 1 1 d .
C4 C 0.23819(13) 1.1231(3) -0.00034(15) 0.0332(6) Uani 1 1 d .
H4 H 0.2269 1.0229 -0.0380 0.040 Uiso 1 1 calc R
C5 C 0.25419(13) 1.2834(3) -0.04788(15) 0.0351(6) Uani 1 1 d .
C6 C 0.23070(14) 1.4452(4) -0.03410(16) 0.0400(7) Uani 1 1 d .
C7 C 0.08692(14) 1.3809(4) 0.07739(18) 0.0518(8) Uani 1 1 d .
H7A H 0.1028 1.3964 0.1348 0.078 Uiso 1 1 calc R
H7B H 0.0498 1.2920 0.0659 0.078 Uiso 1 1 calc R
H7C H 0.0682 1.4915 0.0530 0.078 Uiso 1 1 calc R
C8 C 0.24701(18) 1.6177(4) -0.0700(2) 0.0610(9) Uani 1 1 d .
H8A H 0.2703 1.5944 -0.1132 0.091 Uiso 1 1 calc R
H8B H 0.2782 1.6878 -0.0292 0.091 Uiso 1 1 calc R
H8C H 0.2030 1.6813 -0.0907 0.091 Uiso 1 1 calc R
C9 C 0.13849(14) 0.9922(4) 0.05513(17) 0.0401(7) Uani 1 1 d .
O1 O 0.14472(12) 0.8518(3) 0.02070(14) 0.0637(6) Uani 1 1 d .
C10 C 0.09860(14) 0.9850(4) 0.12109(17) 0.0422(7) Uani 1 1 d .
C11 C 0.12970(17) 1.0439(4) 0.19843(19) 0.0545(8) Uani 1 1 d .
H11 H 0.1747 1.0984 0.2093 0.065 Uiso 1 1 calc R
C12 C 0.0937(2) 1.0215(5) 0.2597(2) 0.0742(11) Uani 1 1 d .
H12 H 0.1152 1.0574 0.3120 0.089 Uiso 1 1 calc R
C13 C 0.0263(3) 0.9462(6) 0.2428(3) 0.0976(14) Uani 1 1 d .
H13 H 0.0016 0.9339 0.2836 0.117 Uiso 1 1 calc R
C14 C -0.0048(2) 0.8889(6) 0.1661(3) 0.0942(14) Uani 1 1 d .
H14 H -0.0507 0.8389 0.1550 0.113 Uiso 1 1 calc R
C15 C 0.03138(16) 0.9050(4) 0.1054(2) 0.0643(9) Uani 1 1 d .
H15 H 0.0108 0.8623 0.0540 0.077 Uiso 1 1 calc R
C16 C 0.30542(13) 1.0727(3) 0.06487(15) 0.0327(6) Uani 1 1 d .
C17 C 0.35963(13) 0.9727(3) 0.04274(15) 0.0351(6) Uani 1 1 d .
H17 H 0.3541 0.9390 -0.0109 0.042 Uiso 1 1 calc R
C18 C 0.42085(13) 0.9232(3) 0.09869(15) 0.0350(6) Uani 1 1 d .
C19 C 0.42887(14) 0.9708(3) 0.17999(15) 0.0362(6) Uani 1 1 d .
C20 C 0.37683(14) 1.0721(4) 0.20234(16) 0.0402(7) Uani 1 1 d .
H20 H 0.3823 1.1058 0.2560 0.048 Uiso 1 1 calc R
C21 C 0.31604(14) 1.1242(4) 0.14457(15) 0.0385(7) Uani 1 1 d .
H21 H 0.2818 1.1954 0.1600 0.046 Uiso 1 1 calc R
O2 O 0.47698(9) 0.8285(3) 0.08206(10) 0.0481(5) Uani 1 1 d .
C22 C 0.46902(16) 0.7593(4) 0.00257(16) 0.0577(9) Uani 1 1 d .
H22A H 0.4616 0.8556 -0.0355 0.087 Uiso 1 1 calc R
H22B H 0.4284 0.6805 -0.0097 0.087 Uiso 1 1 calc R
H22C H 0.5118 0.6953 -0.0006 0.087 Uiso 1 1 calc R
O3 O 0.49005(10) 0.9081(3) 0.23208(10) 0.0499(5) Uani 1 1 d .
C23 C 0.49689(17) 0.9386(4) 0.31629(16) 0.0579(9) Uani 1 1 d .
H23A H 0.4563 0.8878 0.3324 0.087 Uiso 1 1 calc R
H23B H 0.4986 1.0643 0.3266 0.087 Uiso 1 1 calc R
H23C H 0.5404 0.8843 0.3464 0.087 Uiso 1 1 calc R
C24 C 0.30296(14) 1.2586(4) -0.10381(15) 0.0383(7) Uani 1 1 d .
O4 O 0.35377(11) 1.3586(3) -0.10257(12) 0.0568(6) Uani 1 1 d .
C25 C 0.28955(14) 1.1089(3) -0.16286(15) 0.0378(6) Uani 1 1 d .
C26 C 0.22079(16) 1.0401(4) -0.19376(16) 0.0461(7) Uani 1 1 d .
H26 H 0.1819 1.0837 -0.1754 0.055 Uiso 1 1 calc R
C27 C 0.21017(18) 0.9073(4) -0.25161(18) 0.0573(9) Uani 1 1 d .
H27 H 0.1642 0.8623 -0.2723 0.069 Uiso 1 1 calc R
C28 C 0.2678(2) 0.8417(4) -0.27860(19) 0.0680(10) Uani 1 1 d .
H28 H 0.2607 0.7523 -0.3174 0.082 Uiso 1 1 calc R
C29 C 0.33565(19) 0.9085(4) -0.24806(19) 0.0611(9) Uani 1 1 d .
H29 H 0.3744 0.8633 -0.2662 0.073 Uiso 1 1 calc R
C30 C 0.34698(16) 1.0416(4) -0.19086(17) 0.0466(7) Uani 1 1 d .
H30 H 0.3931 1.0865 -0.1710 0.056 Uiso 1 1 calc R

loop_
_atom_site_aniso_label
_atom_site_aniso_U_11
_atom_site_aniso_U_22
_atom_site_aniso_U_33
_atom_site_aniso_U_23
_atom_site_aniso_U_13
_atom_site_aniso_U_12
N1 0.0570(15) 0.0221(13) 0.0560(16) -0.0031(12) 0.0236(13) 0.0035(12)
C2 0.0380(15) 0.0335(15) 0.0386(15) -0.0015(13) 0.0099(13) 0.0002(13)
C3 0.0362(14) 0.0280(14) 0.0351(14) -0.0020(12) 0.0090(12) 0.0017(12)
C4 0.0420(15) 0.0230(14) 0.0359(14) -0.0024(12) 0.0116(12) 0.0007(12)
C5 0.0403(15) 0.0286(15) 0.0373(15) 0.0015(12) 0.0112(13) -0.0018(12)
C6 0.0494(16) 0.0311(16) 0.0416(16) -0.0015(13) 0.0148(14) -0.0008(13)
C7 0.0478(17) 0.0440(18) 0.067(2) -0.0063(16) 0.0194(15) 0.0076(15)
C8 0.084(2) 0.0320(17) 0.075(2) 0.0029(17) 0.0364(19) -0.0021(17)
C9 0.0412(16) 0.0303(16) 0.0501(17) -0.0007(14) 0.0137(14) 0.0031(13)
O1 0.0824(15) 0.0316(12) 0.0907(17) -0.0104(12) 0.0478(13) -0.0057(11)
C10 0.0422(16) 0.0330(16) 0.0541(18) 0.0050(14) 0.0167(14) 0.0018(13)
C11 0.0571(19) 0.051(2) 0.057(2) -0.0024(17) 0.0172(17) 0.0022(16)
C12 0.098(3) 0.073(3) 0.060(2) 0.003(2) 0.036(2) 0.010(2)
C13 0.113(4) 0.102(4) 0.102(4) 0.005(3) 0.073(3) -0.008(3)
C14 0.076(3) 0.103(3) 0.119(4) -0.001(3) 0.055(3) -0.030(2)
C15 0.058(2) 0.064(2) 0.077(2) -0.0050(19) 0.0281(18) -0.0173(18)
C16 0.0369(14) 0.0260(14) 0.0372(15) -0.0004(12) 0.0131(12) -0.0010(12)
C17 0.0445(15) 0.0316(15) 0.0313(14) -0.0002(12) 0.0133(13) 0.0030(13)
C18 0.0415(15) 0.0308(15) 0.0360(15) 0.0014(12) 0.0160(13) 0.0067(13)
C19 0.0411(15) 0.0334(15) 0.0345(15) 0.0004(13) 0.0098(12) 0.0014(13)
C20 0.0482(16) 0.0399(16) 0.0347(15) -0.0073(13) 0.0139(13) -0.0012(14)
C21 0.0417(15) 0.0366(16) 0.0407(16) -0.0052(13) 0.0164(13) 0.0038(13)
O2 0.0507(12) 0.0575(13) 0.0370(11) -0.0043(10) 0.0117(9) 0.0205(10)
C22 0.063(2) 0.068(2) 0.0433(18) -0.0116(17) 0.0156(16) 0.0210(17)
O3 0.0520(12) 0.0624(14) 0.0340(11) -0.0014(10) 0.0075(9) 0.0143(11)
C23 0.070(2) 0.067(2) 0.0341(17) -0.0050(16) 0.0062(15) 0.0123(18)
C24 0.0442(16) 0.0326(15) 0.0382(15) 0.0042(13) 0.0099(13) -0.0006(13)
O4 0.0644(13) 0.0474(13) 0.0669(14) -0.0079(11) 0.0322(11) -0.0155(11)
C25 0.0523(17) 0.0306(15) 0.0317(14) 0.0046(13) 0.0124(13) 0.0020(13)
C26 0.0540(18) 0.0419(17) 0.0409(17) 0.0023(15) 0.0080(14) 0.0030(15)
C27 0.069(2) 0.0457(19) 0.0478(18) -0.0020(16) -0.0050(17) -0.0044(17)
C28 0.109(3) 0.045(2) 0.051(2) -0.0125(17) 0.019(2) 0.004(2)
C29 0.081(2) 0.046(2) 0.063(2) -0.0044(18) 0.0321(19) 0.0093(19)
C30 0.0579(18) 0.0416(17) 0.0439(17) 0.0042(15) 0.0193(15) 0.0052(15)

loop_
_atom_type_symbol
_atom_type_description
_atom_type_scat_dispersion_real
_atom_type_scat_dispersion_imag
_atom_type_scat_source
C C 0.0033 0.0016 'International Tables Vol C Tables 4.2.6.8 and 6.1.1.4'
H H 0.0000 0.0000 'International Tables Vol C Tables 4.2.6.8 and 6.1.1.4'
N N 0.0061 0.0033 'International Tables Vol C Tables 4.2.6.8 and 6.1.1.4'
O O 0.0106 0.0060 'International Tables Vol C Tables 4.2.6.8 and 6.1.1.4'

loop_
_geom_angle_atom_site_label_1
_geom_angle_atom_site_label_2
_geom_angle_atom_site_label_3
_geom_angle
C2 N1 C6 123.9(2)
C2 N1 H1 116.4(16)
C6 N1 H1 118.5(16)
C3 C2 N1 119.1(2)
C3 C2 C7 128.5(2)
N1 C2 C7 112.3(2)
C2 C3 C9 124.7(2)
C2 C3 C4 120.6(2)
C9 C3 C4 114.7(2)
C5 C4 C3 111.8(2)
C5 C4 C16 110.0(2)
C3 C4 C16 112.2(2)
C5 C4 H4 107.6
C3 C4 H4 107.6
C16 C4 H4 107.6
C6 C5 C24 120.8(2)
C6 C5 C4 120.6(2)
C24 C5 C4 118.3(2)
C5 C6 N1 119.5(2)
C5 C6 C8 127.3(2)
N1 C6 C8 113.1(2)
C2 C7 H7A 109.5
C2 C7 H7B 109.5
H7A C7 H7B 109.5
C2 C7 H7C 109.5
H7A C7 H7C 109.5
H7B C7 H7C 109.5
C6 C8 H8A 109.5
C6 C8 H8B 109.5
H8A C8 H8B 109.5
C6 C8 H8C 109.5
H8A C8 H8C 109.5
H8B C8 H8C 109.5
O1 C9 C3 120.3(2)
O1 C9 C10 116.8(2)
C3 C9 C10 122.8(2)
C11 C10 C15 119.6(3)
C11 C10 C9 121.4(2)
C15 C10 C9 118.8(3)
C10 C11 C12 119.9(3)
C10 C11 H11 120.0
C12 C11 H11 120.0
C13 C12 C11 119.9(4)
C13 C12 H12 120.1
C11 C12 H12 120.1
C14 C13 C12 120.3(4)
C14 C13 H13 119.9
C12 C13 H13 119.9
C13 C14 C15 120.4(4)
C13 C14 H14 119.8
C15 C14 H14 119.8
C14 C15 C10 120.0(3)
C14 C15 H15 120.0
C10 C15 H15 120.0
C21 C16 C17 117.9(2)
C21 C16 C4 123.2(2)
C17 C16 C4 118.9(2)
C18 C17 C16 121.4(2)
C18 C17 H17 119.3
C16 C17 H17 119.3
O2 C18 C17 125.2(2)
O2 C18 C19 115.2(2)
C17 C18 C19 119.6(2)
O3 C19 C20 124.9(2)
O3 C19 C18 115.4(2)
C20 C19 C18 119.7(2)
C19 C20 C21 119.9(2)
C19 C20 H20 120.1
C21 C20 H20 120.1
C16 C21 C20 121.5(2)
C16 C21 H21 119.2
C20 C21 H21 119.2
C18 O2 C22 118.1(2)
O2 C22 H22A 109.5
O2 C22 H22B 109.5
H22A C22 H22B 109.5
O2 C22 H22C 109.5
H22A C22 H22C 109.5
H22B C22 H22C 109.5
C19 O3 C23 117.2(2)
O3 C23 H23A 109.5
O3 C23 H23B 109.5
H23A C23 H23B 109.5
O3 C23 H23C 109.5
H23A C23 H23C 109.5
H23B C23 H23C 109.5
O4 C24 C25 119.1(2)
O4 C24 C5 121.6(2)
C25 C24 C5 119.4(2)
C30 C25 C26 119.0(3)
C30 C25 C24 118.8(2)
C26 C25 C24 122.2(2)
C27 C26 C25 120.3(3)
C27 C26 H26 119.9
C25 C26 H26 119.9
C28 C27 C26 120.0(3)
C28 C27 H27 120.0
C26 C27 H27 120.0
C29 C28 C27 119.9(3)
C29 C28 H28 120.0
C27 C28 H28 120.0
C28 C29 C30 120.8(3)
C28 C29 H29 119.6
C30 C29 H29 119.6
C29 C30 C25 120.1(3)
C29 C30 H30 120.0
C25 C30 H30 120.0

loop_
_geom_bond_atom_site_label_1
_geom_bond_atom_site_label_2
_geom_bond_distance
N1 C2 1.374(3)
N1 C6 1.394(3)
N1 H1 0.91(3)
C2 C3 1.362(3)
C2 C7 1.506(3)
C3 C9 1.466(4)
C3 C4 1.522(3)
C4 C5 1.522(3)
C4 C16 1.536(3)
C4 H4 0.9800
C5 C6 1.336(3)
C5 C24 1.491(3)
C6 C8 1.497(4)
C7 H7A 0.9600
C7 H7B 0.9600
C7 H7C 0.9600
C8 H8A 0.9600
C8 H8B 0.9600
C8 H8C 0.9600
C9 O1 1.226(3)
C9 C10 1.498(4)
C10 C11 1.385(4)
C10 C15 1.385(4)
C11 C12 1.387(4)
C11 H11 0.9300
C12 C13 1.374(5)
C12 H12 0.9300
C13 C14 1.372(5)
C13 H13 0.9300
C14 C15 1.377(4)
C14 H14 0.9300
C15 H15 0.9300
C16 C21 1.380(3)
C16 C17 1.401(3)
C17 C18 1.375(3)
C17 H17 0.9300
C18 O2 1.370(3)
C18 C19 1.403(3)
C19 O3 1.375(3)
C19 C20 1.375(3)
C20 C21 1.391(3)
C20 H20 0.9300
C21 H21 0.9300
O2 C22 1.425(3)
C22 H22A 0.9600
C22 H22B 0.9600
C22 H22C 0.9600
O3 C23 1.428(3)
C23 H23A 0.9600
C23 H23B 0.9600
C23 H23C 0.9600
C24 O4 1.224(3)
C24 C25 1.491(4)
C25 C30 1.390(4)
C25 C26 1.395(4)
C26 C27 1.384(4)
C26 H26 0.9300
C27 C28 1.379(4)
C27 H27 0.9300
C28 C29 1.374(4)
C28 H28 0.9300
C29 C30 1.378(4)
C29 H29 0.9300
C30 H30 0.9300

loop_
_geom_torsion_atom_site_label_1
_geom_torsion_atom_site_label_2
_geom_torsion_atom_site_label_3
_geom_torsion_atom_site_label_4
_geom_torsion
C6 N1 C2 C3 11.0(4)
C6 N1 C2 C7 -165.6(2)
N1 C2 C3 C9 -173.9(2)
C7 C2 C3 C9 2.1(4)
N1 C2 C3 C4 4.5(4)
C7 C2 C3 C4 -179.5(2)
C2 C3 C4 C5 -19.7(3)
C9 C3 C4 C5 158.9(2)
C2 C3 C4 C16 104.4(3)
C9 C3 C4 C16 -77.0(3)
C3 C4 C5 C6 22.3(3)
C16 C4 C5 C6 -103.0(3)
C3 C4 C5 C24 -163.9(2)
C16 C4 C5 C24 70.8(3)
C24 C5 C6 N1 176.8(2)
C4 C5 C6 N1 -9.6(4)
C24 C5 C6 C8 0.7(4)
C4 C5 C6 C8 174.3(3)
C2 N1 C6 C5 -8.4(4)
C2 N1 C6 C8 168.3(3)
C2 C3 C9 O1 153.6(3)
C4 C3 C9 O1 -24.8(4)
C2 C3 C9 C10 -30.3(4)
C4 C3 C9 C10 151.3(2)
O1 C9 C10 C11 124.1(3)
C3 C9 C10 C11 -52.1(4)
O1 C9 C10 C15 -50.9(4)
C3 C9 C10 C15 132.8(3)
C15 C10 C11 C12 0.4(5)
C9 C10 C11 C12 -174.5(3)
C10 C11 C12 C13 -2.1(5)
C11 C12 C13 C14 1.6(6)
C12 C13 C14 C15 0.5(7)
C13 C14 C15 C10 -2.2(6)
C11 C10 C15 C14 1.7(5)
C9 C10 C15 C14 176.8(3)
C5 C4 C16 C21 98.2(3)
C3 C4 C16 C21 -26.9(3)
C5 C4 C16 C17 -80.4(3)
C3 C4 C16 C17 154.5(2)
C21 C16 C17 C18 1.5(4)
C4 C16 C17 C18 -179.8(2)
C16 C17 C18 O2 -178.7(2)
C16 C17 C18 C19 1.2(4)
O2 C18 C19 O3 -3.2(3)
C17 C18 C19 O3 176.9(2)
O2 C18 C19 C20 177.4(2)
C17 C18 C19 C20 -2.5(4)
O3 C19 C20 C21 -178.3(2)
C18 C19 C20 C21 1.1(4)
C17 C16 C21 C20 -3.0(4)
C4 C16 C21 C20 178.3(2)
C19 C20 C21 C16 1.7(4)
C17 C18 O2 C22 -6.7(4)
C19 C18 O2 C22 173.3(2)
C20 C19 O3 C23 5.3(4)
C18 C19 O3 C23 -174.1(2)
C6 C5 C24 O4 43.4(4)
C4 C5 C24 O4 -130.4(3)
C6 C5 C24 C25 -136.5(3)
C4 C5 C24 C25 49.8(3)
O4 C24 C25 C30 25.7(4)
C5 C24 C25 C30 -154.5(2)
O4 C24 C25 C26 -151.2(3)
C5 C24 C25 C26 28.6(4)
C30 C25 C26 C27 -0.2(4)
C24 C25 C26 C27 176.6(2)
C25 C26 C27 C28 0.4(4)
C26 C27 C28 C29 -0.1(5)
C27 C28 C29 C30 -0.4(5)
C28 C29 C30 C25 0.6(5)
C26 C25 C30 C29 -0.3(4)
C24 C25 C30 C29 -177.2(3)
